data_4074280
loop_
_publ_author_name
'Esteruelas, Miguel A.'
'Fern\'andez-Alvarez, Francisco J.'
'L\'opez, Ana M.'
'O\~nate, Enrique'
'Ruiz-S\'anchez, Pilar'

_publ_section_title
;
 Iridium(I), Iridium(III), and Iridium(V) Complexes Containing the
 (2-Methoxyethyl)cyclopentadienyl Ligand&#x2020;
;
_journal_issue 21
_journal_name_full Organometallics
_journal_page_first 5131
_journal_paper_doi 10.1021/om060511f
_journal_volume 25
_journal_year 2006
_chemical_formula_sum 'C16 H22 Cl4 Ir2 O2'
_chemical_formula_weight 772.54
_chemical_name_systematic
; 
 ? 
;
_space_group_IT_number 14
_symmetry_cell_setting monoclinic
_symmetry_space_group_name_Hall '-P 2yn'
_symmetry_space_group_name_H-M 'P 1 21/n 1'
_atom_sites_solution_hydrogens geom
_atom_sites_solution_primary direct
_atom_sites_solution_secondary difmap
_audit_creation_method SHELXL-97
_cell_angle_alpha 90.00
_cell_angle_beta 91.1650(10)
_cell_angle_gamma 90.00
_cell_formula_units_Z 2
_cell_length_a 6.9056(6)
_cell_length_b 6.8752(6)
_cell_length_c 20.0834(17)
_cell_measurement_reflns_used 4473
_cell_measurement_temperature 100(2)
_cell_measurement_theta_max 28
_cell_measurement_theta_min 3
_cell_volume 953.31(14)
_computing_cell_refinement 'SAINT+ v. 6.02 (Bruker AXS, 1999)'
_computing_data_collection 'SMART v. 5.625 (Bruker AXS, 2000)'
_computing_data_reduction 'SAINT+ v. 6.02 (Bruker AXS, 1999)'
_computing_molecular_graphics 'XP, SHELXTL v. 6.1 (Bruker, 2000)'
_computing_publication_material 'XCIF, SHELXTL v. 6.1 (Bruker, 2000)'
_computing_structure_refinement 'SHELXL-97 (Sheldrick, 1997)'
_computing_structure_solution 'SHELXS-97 (Sheldrick, 1990)'
_diffrn_ambient_temperature 100(2)
_diffrn_detector_area_resol_mean 8.26
_diffrn_measured_fraction_theta_full 1.000
_diffrn_measured_fraction_theta_max 0.942
_diffrn_measurement_device_type 'Bruker SMART APEX CCD system'
_diffrn_measurement_method '\w rotations with narrow frames'
_diffrn_radiation_monochromator graphite
_diffrn_radiation_source 'normal-focus sealed tube'
_diffrn_radiation_type MoK\a
_diffrn_radiation_wavelength 0.71073
_diffrn_reflns_av_R_equivalents 0.0409
_diffrn_reflns_av_sigmaI/netI 0.0390
_diffrn_reflns_limit_h_max 9
_diffrn_reflns_limit_h_min -9
_diffrn_reflns_limit_k_max 9
_diffrn_reflns_limit_k_min -9
_diffrn_reflns_limit_l_max 26
_diffrn_reflns_limit_l_min -26
_diffrn_reflns_number 11366
_diffrn_reflns_theta_full 27.50
_diffrn_reflns_theta_max 28.83
_diffrn_reflns_theta_min 2.03
_diffrn_standards_decay_% 'no decay'
_exptl_absorpt_coefficient_mu 14.513
_exptl_absorpt_correction_T_max 0.307
_exptl_absorpt_correction_T_min 0.193
_exptl_absorpt_correction_type multi-scan
_exptl_absorpt_process_details
;
 Absorption correction performed with SADABS program. This is based on the
method of Blessing: Blessing, R. H., Acta Crystallogr., Sect. A 1995, 51, 33.
;
_exptl_crystal_colour orange
_exptl_crystal_density_diffrn 2.691
_exptl_crystal_density_method 'not measured'
_exptl_crystal_description 'irregular block'
_exptl_crystal_F_000 712
_exptl_crystal_size_max 0.20
_exptl_crystal_size_mid 0.10
_exptl_crystal_size_min 0.06
_refine_diff_density_max 1.111
_refine_diff_density_min -1.055
_refine_diff_density_rms 0.190
_refine_ls_extinction_method none
_refine_ls_goodness_of_fit_ref 0.984
_refine_ls_hydrogen_treatment constr
_refine_ls_matrix_type full
_refine_ls_number_parameters 110
_refine_ls_number_reflns 2358
_refine_ls_number_restraints 0
_refine_ls_restrained_S_all 0.984
_refine_ls_R_factor_all 0.0289
_refine_ls_R_factor_gt 0.0234
_refine_ls_shift/su_max 0.004
_refine_ls_shift/su_mean 0.001
_refine_ls_structure_factor_coef Fsqd
_refine_ls_weighting_details 'calc w=1/[\s^2^(Fo^2^)+(0.0184P)^2^+0.0000P] where P=(Fo^2^+2Fc^2^)/3'
_refine_ls_weighting_scheme calc
_refine_ls_wR_factor_gt 0.0457
_refine_ls_wR_factor_ref 0.0468
_reflns_number_gt 2034
_reflns_number_total 2358
_reflns_threshold_expression >2sigma(I)
_cod_data_source_file om060511fsi20060713_080658.cif
_cod_data_source_block mae1501s
_cod_database_code 4074280

loop_
_symmetry_equiv_pos_as_xyz
'x, y, z'
'-x+1/2, y+1/2, -z+1/2'
'-x, -y, -z'
'x-1/2, -y-1/2, z-1/2'

loop_
_atom_site_label
_atom_site_type_symbol
_atom_site_fract_x
_atom_site_fract_y
_atom_site_fract_z
_atom_site_U_iso_or_equiv
_atom_site_adp_type
_atom_site_occupancy
_atom_site_symmetry_multiplicity
_atom_site_calc_flag
_atom_site_refinement_flags
Ir Ir 0.82896(3) 0.67378(2) 0.037512(9) 0.01386(6) Uani 1 1 d .
Cl1 Cl 1.15631(15) 0.66597(16) -0.00589(6) 0.0164(2) Uani 1 1 d .
Cl2 Cl 0.71675(17) 0.73774(17) -0.07306(6) 0.0184(2) Uani 1 1 d .
O O 0.9618(5) 0.4580(5) 0.25191(17) 0.0227(8) Uani 1 1 d .
C1 C 0.7331(7) 0.6184(7) 0.1376(2) 0.0170(10) Uani 1 1 d .
C2 C 0.8993(7) 0.7394(7) 0.1395(2) 0.0191(11) Uani 1 1 d .
H2 H 1.0187 0.7091 0.1614 0.023 Uiso 1 1 calc R
C3 C 0.8590(7) 0.9135(7) 0.1034(2) 0.0178(10) Uani 1 1 d .
H3 H 0.9462 1.0181 0.0965 0.021 Uiso 1 1 calc R
C4 C 0.6636(7) 0.9015(7) 0.0797(2) 0.0195(11) Uani 1 1 d .
H4 H 0.5963 0.9994 0.0552 0.023 Uiso 1 1 calc R
C5 C 0.5860(7) 0.7193(7) 0.0988(2) 0.0196(11) Uani 1 1 d .
H5 H 0.4599 0.6721 0.0880 0.024 Uiso 1 1 calc R
C6 C 0.7108(7) 0.4241(7) 0.1703(2) 0.0190(11) Uani 1 1 d .
H6A H 0.6553 0.3317 0.1372 0.023 Uiso 1 1 calc R
H6B H 0.6172 0.4368 0.2067 0.023 Uiso 1 1 calc R
C7 C 0.8957(7) 0.3403(7) 0.1983(2) 0.0205(11) Uani 1 1 d .
H7A H 0.8731 0.2060 0.2141 0.025 Uiso 1 1 calc R
H7B H 0.9946 0.3359 0.1634 0.025 Uiso 1 1 calc R
C8 C 1.1494(7) 0.4011(8) 0.2745(3) 0.0247(12) Uani 1 1 d .
H8A H 1.1455 0.2665 0.2904 0.037 Uiso 1 1 calc R
H8B H 1.1923 0.4867 0.3109 0.037 Uiso 1 1 calc R
H8C H 1.2401 0.4109 0.2377 0.037 Uiso 1 1 calc R

loop_
_atom_site_aniso_label
_atom_site_aniso_U_11
_atom_site_aniso_U_22
_atom_site_aniso_U_33
_atom_site_aniso_U_23
_atom_site_aniso_U_13
_atom_site_aniso_U_12
Ir 0.01525(10) 0.01070(9) 0.01550(10) -0.00051(8) -0.00284(7) 0.00175(8)
Cl1 0.0164(5) 0.0114(5) 0.0212(6) 0.0012(5) -0.0015(4) 0.0002(5)
Cl2 0.0193(6) 0.0191(6) 0.0167(6) 0.0008(5) -0.0037(5) 0.0029(5)
O 0.0265(19) 0.0210(18) 0.020(2) -0.0006(15) -0.0058(15) 0.0027(15)
C1 0.022(3) 0.016(2) 0.012(3) -0.0024(19) -0.001(2) 0.001(2)
C2 0.023(3) 0.022(2) 0.012(3) -0.004(2) -0.005(2) 0.000(2)
C3 0.025(3) 0.011(2) 0.017(3) -0.0061(19) 0.001(2) 0.001(2)
C4 0.024(3) 0.016(2) 0.018(3) -0.001(2) 0.003(2) 0.011(2)
C5 0.015(2) 0.023(3) 0.021(3) -0.004(2) 0.000(2) 0.000(2)
C6 0.022(3) 0.018(2) 0.017(3) 0.000(2) 0.003(2) -0.005(2)
C7 0.030(3) 0.016(2) 0.016(3) 0.002(2) 0.001(2) 0.002(2)
C8 0.021(3) 0.031(3) 0.022(3) 0.005(2) -0.002(2) 0.000(2)

loop_
_atom_type_symbol
_atom_type_description
_atom_type_scat_dispersion_real
_atom_type_scat_dispersion_imag
_atom_type_scat_source
C C 0.0033 0.0016 'International Tables Vol C Tables 4.2.6.8 and 6.1.1.4'
H H 0.0000 0.0000 'International Tables Vol C Tables 4.2.6.8 and 6.1.1.4'
O O 0.0106 0.0060 'International Tables Vol C Tables 4.2.6.8 and 6.1.1.4'
Cl Cl 0.1484 0.1585 'International Tables Vol C Tables 4.2.6.8 and 6.1.1.4'
Ir Ir -1.4442 7.9887 'International Tables Vol C Tables 4.2.6.8 and 6.1.1.4'

loop_
_geom_angle_atom_site_label_1
_geom_angle_atom_site_label_2
_geom_angle_atom_site_label_3
_geom_angle
_geom_angle_site_symmetry_1
_geom_angle_site_symmetry_3
C3 Ir C4 39.19(18) . .
C3 Ir C5 65.95(18) . .
C4 Ir C5 38.99(18) . .
C3 Ir C2 38.99(18) . .
C4 Ir C2 64.94(19) . .
C5 Ir C2 65.27(19) . .
C3 Ir C1 65.48(18) . .
C4 Ir C1 65.26(18) . .
C5 Ir C1 39.38(18) . .
C2 Ir C1 38.45(18) . .
C3 Ir Cl2 117.70(13) . .
C4 Ir Cl2 93.95(14) . .
C5 Ir Cl2 105.52(14) . .
C2 Ir Cl2 156.43(14) . .
C1 Ir Cl2 143.15(13) . .
C3 Ir Cl1 155.27(13) . 3_765
C4 Ir Cl1 147.21(14) . 3_765
C5 Ir Cl1 109.37(13) . 3_765
C2 Ir Cl1 116.33(14) . 3_765
C1 Ir Cl1 95.10(13) . 3_765
Cl2 Ir Cl1 87.03(4) . 3_765
C3 Ir Cl1 99.23(13) . .
C4 Ir Cl1 131.93(14) . .
C5 Ir Cl1 163.49(14) . .
C2 Ir Cl1 98.77(14) . .
C1 Ir Cl1 129.17(13) . .
Cl2 Ir Cl1 87.54(4) . .
Cl1 Ir Cl1 80.85(4) 3_765 .
Ir Cl1 Ir 99.15(4) 3_765 .
C7 O C8 111.4(4) . .
C2 C1 C5 107.0(4) . .
C2 C1 C6 127.0(4) . .
C5 C1 C6 126.0(4) . .
C2 C1 Ir 70.0(3) . .
C5 C1 Ir 68.9(3) . .
C6 C1 Ir 126.9(3) . .
C1 C2 C3 109.3(4) . .
C1 C2 Ir 71.5(3) . .
C3 C2 Ir 69.7(3) . .
C1 C2 H2 125.4 . .
C3 C2 H2 125.4 . .
Ir C2 H2 125.0 . .
C4 C3 C2 107.1(4) . .
C4 C3 Ir 70.5(3) . .
C2 C3 Ir 71.3(3) . .
C4 C3 H3 126.4 . .
C2 C3 H3 126.4 . .
Ir C3 H3 123.4 . .
C5 C4 C3 108.8(4) . .
C5 C4 Ir 70.5(3) . .
C3 C4 Ir 70.3(3) . .
C5 C4 H4 125.6 . .
C3 C4 H4 125.6 . .
Ir C4 H4 125.2 . .
C4 C5 C1 107.7(4) . .
C4 C5 Ir 70.5(3) . .
C1 C5 Ir 71.7(3) . .
C4 C5 H5 126.1 . .
C1 C5 H5 126.1 . .
Ir C5 H5 123.3 . .
C1 C6 C7 114.4(4) . .
C1 C6 H6A 108.7 . .
C7 C6 H6A 108.7 . .
C1 C6 H6B 108.7 . .
C7 C6 H6B 108.7 . .
H6A C6 H6B 107.6 . .
O C7 C6 109.0(4) . .
O C7 H7A 109.9 . .
C6 C7 H7A 109.9 . .
O C7 H7B 109.9 . .
C6 C7 H7B 109.9 . .
H7A C7 H7B 108.3 . .
O C8 H8A 109.5 . .
O C8 H8B 109.5 . .
H8A C8 H8B 109.5 . .
O C8 H8C 109.5 . .
H8A C8 H8C 109.5 . .
H8B C8 H8C 109.5 . .

loop_
_geom_bond_atom_site_label_1
_geom_bond_atom_site_label_2
_geom_bond_distance
_geom_bond_site_symmetry_2
Ir C3 2.122(4) .
Ir C4 2.124(4) .
Ir C5 2.124(5) .
Ir C2 2.143(5) .
Ir C1 2.162(5) .
Ir Cl2 2.3780(12) .
Ir Cl1 2.4233(11) 3_765
Ir Cl1 2.4398(11) .
Cl1 Ir 2.4233(11) 3_765
O C7 1.415(5) .
O C8 1.419(5) .
C1 C2 1.418(7) .
C1 C5 1.445(7) .
C1 C6 1.498(6) .
C2 C3 1.423(7) .
C2 H2 0.9500 .
C3 C4 1.424(6) .
C3 H3 0.9500 .
C4 C5 1.418(7) .
C4 H4 0.9500 .
C5 H5 0.9500 .
C6 C7 1.500(6) .
C6 H6A 0.9900 .
C6 H6B 0.9900 .
C7 H7A 0.9900 .
C7 H7B 0.9900 .
C8 H8A 0.9800 .
C8 H8B 0.9800 .
C8 H8C 0.9800 .
